data_4108283
loop_
_publ_author_name
'Jun-ichi Matsuo'
'Shun Sasaki'
'Hiroyuki Tanaka'
'Hiroyuki Ishibashi'

_publ_contact_author_address
;
Division of Pharmaceutical Sciences, 
Graduate School of Natural Science and Technology, Kanazawa University, 
Kakuma-machi, Kanazawa 920-1192, Japan
;
_publ_contact_author_email ' jimatsuo@p.kanazawa-u.ac.jp '
_publ_contact_author_fax ' +81-76-234-4439 '
_publ_contact_author_name 'Dr Jun-ichi Matsuo'
_publ_contact_author_phone ' +81-76-234-4439 '
_publ_section_title
;
 Lewis Acid-Catalyzed Intermolecular [4 + 2] Cycloaddition of
 3-Alkoxycyclobutanones to Aldehydes and Ketones
;
_journal_name_full 'Journal of the American Chemical Society'
_journal_page_first 11600
_journal_page_last 11601
_journal_paper_doi 10.1021/ja8045684
_journal_volume 130
_journal_year 2008
_chemical_formula_moiety 'C19 H26 O3 '
_chemical_formula_sum 'C19 H26 O3'
_chemical_formula_weight 302.41
_space_group_IT_number 14
_symmetry_cell_setting monoclinic
_symmetry_Int_Tables_number 14
_symmetry_space_group_name_Hall '-P 2yab'
_symmetry_space_group_name_H-M 'P 1 21/a 1'
_audit_creation_date 'Thu May 15 14:24:46 2008'
_audit_creation_method 'by teXsan'
_cell_angle_alpha 90.000(2)
_cell_angle_beta 108.622(2)
_cell_angle_gamma 90.000(2)
_cell_formula_units_Z 4
_cell_length_a 12.072(3)
_cell_length_b 11.150(3)
_cell_length_c 13.468(4)
_cell_measurement_reflns_used 7069
_cell_measurement_temperature 123.2
_cell_measurement_theta_max 30.5
_cell_measurement_theta_min 2.7
_cell_volume 1717.9(8)
_computing_cell_refinement CRYSTALCLEAR
_computing_data_collection CRYSTALCLEAR
_computing_data_reduction 'teXsan Ver. 1.11'
_computing_publication_material 'teXsan Ver. 1.11'
_computing_structure_refinement 'teXsan Ver. 1.10'
_computing_structure_solution SIR92
_diffrn_detector_area_resol_mean 14.46
_diffrn_measured_fraction_theta_full 0.8649
_diffrn_measured_fraction_theta_max 0.8649
_diffrn_measurement_device_type 'Rigaku/MSC Mercury CCD'
_diffrn_measurement_method \w
_diffrn_radiation_type 'Mo K\a'
_diffrn_radiation_wavelength 0.7107
_diffrn_reflns_av_R_equivalents 0.048
_diffrn_reflns_limit_h_max 17
_diffrn_reflns_limit_h_min 0
_diffrn_reflns_limit_k_max 15
_diffrn_reflns_limit_k_min 0
_diffrn_reflns_limit_l_max 17
_diffrn_reflns_limit_l_min -19
_diffrn_reflns_number 20204
_diffrn_reflns_theta_full 30.45
_diffrn_reflns_theta_max 30.45
_exptl_absorpt_coefficient_mu 0.077
_exptl_absorpt_correction_T_max 0.996
_exptl_absorpt_correction_T_min 0.712
_exptl_absorpt_correction_type multi-scan
_exptl_absorpt_process_details '(Jacobson, 1998)'
_exptl_crystal_colour Colorless
_exptl_crystal_density_diffrn 1.169
_exptl_crystal_description Prism
_exptl_crystal_size_max 0.200
_exptl_crystal_size_mid 0.150
_exptl_crystal_size_min 0.050
_refine_diff_density_max 0.31
_refine_diff_density_min -0.26
_refine_ls_extinction_method none
_refine_ls_goodness_of_fit_ref 1.150
_refine_ls_hydrogen_treatment noref
_refine_ls_number_parameters 199
_refine_ls_number_reflns 2192
_refine_ls_R_factor_gt 0.0636
_refine_ls_shift/su_max 0.0000
_refine_ls_structure_factor_coef F
_refine_ls_weighting_details 'w = 1/[\s^2^(Fo) + 0.00144|Fo|^2^]'
_refine_ls_weighting_scheme calc
_refine_ls_wR_factor_ref 0.0795
_reflns_number_gt 2192
_reflns_number_total 4516
_reflns_threshold_expression F^2^>2.0\s(F^2^)
_cod_data_source_file ja8045684_si_002.cif
_cod_data_source_block '_matsu1'
_cod_original_formula_sum 'C19 H26 O3 '
_cod_database_code 4108283

loop_
_symmetry_equiv_pos_as_xyz
x,y,z
1/2-x,1/2+y,-z
-x,-y,-z
1/2+x,1/2-y,z

loop_
_atom_site_label
_atom_site_type_symbol
_atom_site_fract_x
_atom_site_fract_y
_atom_site_fract_z
_atom_site_U_iso_or_equiv
_atom_site_adp_type
_atom_site_occupancy
_atom_site_calc_flag
O1 O -0.2667(2) -0.2431(2) -0.1499(1) 0.0291(5) Uani 1.00 d
O2 O -0.1795(2) -0.2816(2) -0.2734(2) 0.0326(6) Uani 1.00 d
O3 O -0.4885(2) 0.0037(2) -0.3257(2) 0.0381(6) Uani 1.00 d
C1 C -0.3500(2) -0.1503(3) -0.3221(2) 0.0247(7) Uani 1.00 d
C2 C -0.4228(3) -0.0718(3) -0.2741(2) 0.0293(8) Uani 1.00 d
C3 C -0.4202(3) -0.0979(3) -0.1633(2) 0.0313(8) Uani 1.00 d
C4 C -0.3057(3) -0.1524(3) -0.0930(2) 0.0275(8) Uani 1.00 d
C5 C -0.2387(3) -0.1938(3) -0.2360(2) 0.0278(8) Uani 1.00 d
C6 C -0.2480(3) -0.3884(3) -0.3115(3) 0.0352(9) Uani 1.00 d
C7 C -0.3576(3) -0.3589(3) -0.4001(2) 0.0359(9) Uani 1.00 d
C8 C -0.4271(3) -0.2619(3) -0.3664(2) 0.0291(8) Uani 1.00 d
C9 C -0.3132(3) -0.2096(3) 0.0088(2) 0.0352(9) Uani 1.00 d
C10 C -0.3949(4) -0.3170(4) -0.0138(3) 0.047(1) Uani 1.00 d
C11 C -0.3549(4) -0.1147(4) 0.0697(3) 0.052(1) Uani 1.00 d
C12 C -0.1905(3) -0.2519(4) 0.0733(3) 0.052(1) Uani 1.00 d
C13 C -0.3207(3) -0.0831(3) -0.4110(2) 0.0297(8) Uani 1.00 d
C14 C -0.2442(3) 0.0272(3) -0.3768(2) 0.0286(8) Uani 1.00 d
C15 C -0.2927(3) 0.1418(3) -0.3805(2) 0.0350(9) Uani 1.00 d
C16 C -0.2211(4) 0.2420(3) -0.3504(3) 0.045(1) Uani 1.00 d
C17 C -0.1014(4) 0.2294(4) -0.3162(3) 0.049(1) Uani 1.00 d
C18 C -0.0520(3) 0.1180(4) -0.3117(3) 0.045(1) Uani 1.00 d
C19 C -0.1227(3) 0.0172(3) -0.3427(3) 0.0366(9) Uani 1.00 d
H1 H -0.4818 -0.1524 -0.1730 0.0466 Uiso 1.00 calc
H2 H -0.4499 -0.0292 -0.1345 0.0466 Uiso 1.00 calc
H3 H -0.2470 -0.0789 -0.0754 0.0466 Uiso 1.00 calc
H4 H -0.1776 -0.1236 -0.2065 0.0466 Uiso 1.00 calc
H5 H -0.2006 -0.4438 -0.3389 0.0466 Uiso 1.00 calc
H6 H -0.2714 -0.4210 -0.2479 0.0466 Uiso 1.00 calc
H7 H -0.3489 -0.3484 -0.4620 0.0466 Uiso 1.00 calc
H8 H -0.4229 -0.4205 -0.4337 0.0466 Uiso 1.00 calc
H9 H -0.4985 -0.2292 -0.4301 0.0466 Uiso 1.00 calc
H10 H -0.4567 -0.2952 -0.3081 0.0466 Uiso 1.00 calc
H11 H -0.3714 -0.3759 -0.0632 0.0466 Uiso 1.00 calc
H12 H -0.4741 -0.3003 -0.0558 0.0466 Uiso 1.00 calc
H13 H -0.4025 -0.3606 0.0455 0.0466 Uiso 1.00 calc
H14 H -0.4220 -0.0870 0.0432 0.0466 Uiso 1.00 calc
H15 H -0.3681 -0.1419 0.1223 0.0466 Uiso 1.00 calc
H16 H -0.3040 -0.0361 0.0864 0.0466 Uiso 1.00 calc
H17 H -0.1585 -0.3245 0.0384 0.0466 Uiso 1.00 calc
H18 H -0.1967 -0.2722 0.1355 0.0466 Uiso 1.00 calc
H19 H -0.1394 -0.1708 0.1030 0.0466 Uiso 1.00 calc
H20 H -0.4004 -0.0681 -0.4640 0.0466 Uiso 1.00 calc
H21 H -0.2763 -0.1378 -0.4457 0.0466 Uiso 1.00 calc
H22 H -0.3803 0.1408 -0.3956 0.0466 Uiso 1.00 calc
H23 H -0.2678 0.3214 -0.3613 0.0466 Uiso 1.00 calc
H24 H -0.0497 0.3065 -0.2946 0.0466 Uiso 1.00 calc
H25 H 0.0366 0.1078 -0.2907 0.0466 Uiso 1.00 calc
H26 H -0.0920 -0.0694 -0.3475 0.0466 Uiso 1.00 calc

loop_
_atom_site_aniso_label
_atom_site_aniso_U_11
_atom_site_aniso_U_22
_atom_site_aniso_U_33
_atom_site_aniso_U_12
_atom_site_aniso_U_13
_atom_site_aniso_U_23
O1 0.038(1) 0.022(1) 0.028(1) 0.0026(9) 0.0114(9) 0.0015(9)
O2 0.033(1) 0.027(1) 0.040(1) 0.0055(10) 0.0139(9) 0.0007(10)
O3 0.039(1) 0.032(1) 0.045(1) 0.012(1) 0.016(1) 0.011(1)
C1 0.027(1) 0.021(2) 0.025(1) 0.001(1) 0.007(1) 0.001(1)
C2 0.030(2) 0.025(2) 0.031(1) -0.004(1) 0.008(1) -0.001(1)
C3 0.035(2) 0.026(2) 0.034(2) 0.002(1) 0.014(1) -0.003(1)
C4 0.034(2) 0.024(2) 0.026(1) -0.002(1) 0.012(1) -0.002(1)
C5 0.030(1) 0.026(2) 0.028(1) 0.003(1) 0.010(1) 0.000(1)
C6 0.045(2) 0.022(2) 0.043(2) 0.004(1) 0.020(1) -0.002(1)
C7 0.047(2) 0.028(2) 0.034(2) -0.005(2) 0.016(1) -0.005(1)
C8 0.029(1) 0.026(2) 0.031(1) -0.004(1) 0.009(1) -0.002(1)
C9 0.043(2) 0.036(2) 0.029(1) 0.001(2) 0.015(1) 0.003(1)
C10 0.058(2) 0.039(2) 0.049(2) -0.002(2) 0.024(2) 0.012(2)
C11 0.080(3) 0.047(2) 0.039(2) 0.003(2) 0.031(2) 0.000(2)
C12 0.057(2) 0.068(3) 0.028(2) 0.007(2) 0.010(2) 0.011(2)
C13 0.038(2) 0.023(2) 0.028(1) -0.001(1) 0.010(1) 0.001(1)
C14 0.039(2) 0.023(2) 0.025(1) 0.002(1) 0.012(1) 0.003(1)
C15 0.050(2) 0.026(2) 0.035(2) 0.004(2) 0.022(1) 0.005(1)
C16 0.076(3) 0.023(2) 0.043(2) -0.001(2) 0.030(2) 0.001(1)
C17 0.075(3) 0.037(2) 0.041(2) -0.024(2) 0.029(2) -0.009(2)
C18 0.046(2) 0.046(2) 0.041(2) -0.014(2) 0.013(2) 0.001(2)
C19 0.043(2) 0.029(2) 0.041(2) -0.002(2) 0.018(1) 0.006(1)

loop_
_atom_type_symbol
_atom_type_description
_atom_type_scat_dispersion_real
_atom_type_scat_dispersion_imag
_atom_type_scat_source
H H 0.000 0.000
;International Tables for Crystallography
(1992, Vol. C, Table 6.1.1.2)
;
C C 0.003 0.002
;International Tables for Crystallography
(1992, Vol. C, Tables 4.2.6.8 and 6.1.1.1)
;
O O 0.011 0.006
;International Tables for Crystallography
(1992, Vol. C, Tables 4.2.6.8 and 6.1.1.1)
;

loop_
_geom_angle_atom_site_label_1
_geom_angle_atom_site_label_2
_geom_angle_atom_site_label_3
_geom_angle
_geom_angle_publ_flag
C4 O1 C5 111.5(2) yes
C5 O2 C6 113.9(2) yes
C2 C1 C5 110.1(2) yes
C2 C1 C8 105.5(2) yes
C2 C1 C13 110.8(3) yes
C5 C1 C8 107.9(2) yes
C5 C1 C13 112.0(2) yes
C8 C1 C13 110.3(2) yes
O3 C2 C1 121.2(3) yes
O3 C2 C3 120.1(3) yes
C1 C2 C3 118.4(3) yes
C2 C3 C4 114.6(3) yes
O1 C4 C3 109.6(2) yes
O1 C4 C9 107.8(2) yes
C3 C4 C9 114.6(3) yes
O1 C5 O2 107.8(2) yes
O1 C5 C1 111.0(2) yes
O2 C5 C1 111.8(2) yes
O2 C6 C7 111.0(3) yes
C6 C7 C8 110.3(3) yes
C1 C8 C7 111.3(3) yes
C4 C9 C10 111.5(3) yes
C4 C9 C11 108.5(3) yes
C4 C9 C12 108.2(3) yes
C10 C9 C11 110.5(3) yes
C10 C9 C12 108.6(3) yes
C11 C9 C12 109.6(3) yes
C1 C13 C14 115.1(2) yes
C13 C14 C15 121.4(3) yes
C13 C14 C19 120.6(3) yes
C15 C14 C19 117.9(3) yes
C14 C15 C16 120.6(3) yes
C15 C16 C17 120.3(3) yes
C16 C17 C18 120.1(3) yes
C17 C18 C19 120.1(3) yes
C14 C19 C18 121.0(3) yes

loop_
_geom_bond_atom_site_label_1
_geom_bond_atom_site_label_2
_geom_bond_distance
_geom_bond_publ_flag
O1 C4 1.436(4) yes
O1 C5 1.418(4) yes
O2 C5 1.398(4) yes
O2 C6 1.446(4) yes
O3 C2 1.212(4) yes
C1 C2 1.522(4) yes
C1 C5 1.545(4) yes
C1 C8 1.554(4) yes
C1 C13 1.547(4) yes
C2 C3 1.511(4) yes
C3 C4 1.530(4) yes
C4 C9 1.541(4) yes
C6 C7 1.509(5) yes
C7 C8 1.524(5) yes
C9 C10 1.520(5) yes
C9 C11 1.520(5) yes
C9 C12 1.532(5) yes
C13 C14 1.519(4) yes
C14 C15 1.400(4) yes
C14 C19 1.395(4) yes
C15 C16 1.391(5) yes
C16 C17 1.376(6) yes
C17 C18 1.371(6) yes
C18 C19 1.391(5) yes

loop_
_geom_contact_atom_site_label_1
_geom_contact_atom_site_label_2
_geom_contact_distance
_geom_contact_site_symmetry_2
O2 C3 3.292(4) 4_545
O2 C2 3.507(4) 4_545
O3 C17 3.292(4) 4_455
O3 C6 3.447(4) 4_445
